data_1507710
loop_
_publ_author_name
'Yuan, Zhao'
'Kuang, Gui-Chao'
'Clark, Ronald J.'
'Zhu, Lei'

_publ_section_title
;
 Chemoselective sequential &quot;click&quot; ligation using unsymmetrical
 bisazides.
;
_journal_issue 10
_journal_name_full 'Organic letters'
_journal_page_first 2590
_journal_page_last 2593
_journal_paper_doi 10.1021/ol300899n
_journal_volume 14
_journal_year 2012
_chemical_formula_moiety 'C14 H14 Cl4 Cu2 N14'
_chemical_formula_sum 'C14 H14 Cl4 Cu2 N14'
_chemical_formula_weight 647.27
_chemical_name_systematic
; 
 ? 
;
_space_group_IT_number 14
_symmetry_cell_setting monoclinic
_symmetry_space_group_name_Hall '-P 2ybc'
_symmetry_space_group_name_H-M 'P 1 21/c 1'
_atom_sites_solution_hydrogens geom
_atom_sites_solution_primary direct
_atom_sites_solution_secondary difmap
_audit_creation_method SHELXL-97
_cell_angle_alpha 90.00
_cell_angle_beta 101.1100(10)
_cell_angle_gamma 90.00
_cell_formula_units_Z 4
_cell_length_a 7.9368(10)
_cell_length_b 31.757(4)
_cell_length_c 9.0741(11)
_cell_measurement_reflns_used 9975
_cell_measurement_temperature 153(2)
_cell_measurement_theta_max 28.36
_cell_measurement_theta_min 2.38
_cell_volume 2244.3(5)
_computing_cell_refinement 'Bruker SAINT'
_computing_data_collection 'Bruker APEX2'
_computing_data_reduction 'Bruker SAINT'
_computing_molecular_graphics 'Bruker SHELXTL'
_computing_publication_material 'Bruker SHELXTL'
_computing_structure_refinement 'SHELXL-97 (Sheldrick, 2008)'
_computing_structure_solution 'SHELXS-97 (Sheldrick, 2008)'
_diffrn_ambient_temperature 153(2)
_diffrn_measured_fraction_theta_full 0.984
_diffrn_measured_fraction_theta_max 0.984
_diffrn_measurement_device_type 'Bruker APEX-II CCD'
_diffrn_measurement_method '\f and \w scans'
_diffrn_radiation_monochromator graphite
_diffrn_radiation_source 'fine-focus sealed tube'
_diffrn_radiation_type MoK\a
_diffrn_radiation_wavelength 0.71073
_diffrn_reflns_av_R_equivalents 0.0182
_diffrn_reflns_av_sigmaI/netI 0.0134
_diffrn_reflns_limit_h_max 10
_diffrn_reflns_limit_h_min -10
_diffrn_reflns_limit_k_max 42
_diffrn_reflns_limit_k_min -42
_diffrn_reflns_limit_l_max 12
_diffrn_reflns_limit_l_min -12
_diffrn_reflns_number 26419
_diffrn_reflns_theta_full 28.39
_diffrn_reflns_theta_max 28.39
_diffrn_reflns_theta_min 2.38
_exptl_absorpt_coefficient_mu 2.409
_exptl_absorpt_correction_T_max 0.8419
_exptl_absorpt_correction_T_min 0.4709
_exptl_absorpt_correction_type empirical
_exptl_absorpt_process_details SADABS
_exptl_crystal_colour green
_exptl_crystal_density_diffrn 1.916
_exptl_crystal_density_method 'not measured'
_exptl_crystal_description flat
_exptl_crystal_F_000 1288
_exptl_crystal_size_max 0.37
_exptl_crystal_size_mid 0.14
_exptl_crystal_size_min 0.07
_refine_diff_density_max 1.711
_refine_diff_density_min -0.819
_refine_diff_density_rms 0.076
_refine_ls_extinction_method none
_refine_ls_goodness_of_fit_ref 0.971
_refine_ls_hydrogen_treatment constr
_refine_ls_matrix_type full
_refine_ls_number_parameters 307
_refine_ls_number_reflns 5541
_refine_ls_number_restraints 0
_refine_ls_restrained_S_all 0.971
_refine_ls_R_factor_all 0.0318
_refine_ls_R_factor_gt 0.0295
_refine_ls_shift/su_max 0.001
_refine_ls_shift/su_mean 0.000
_refine_ls_structure_factor_coef Fsqd
_refine_ls_weighting_details 'calc w=1/[\s^2^(Fo^2^)+(0.0239P)^2^+4.4673P] where P=(Fo^2^+2Fc^2^)/3'
_refine_ls_weighting_scheme calc
_refine_ls_wR_factor_gt 0.0679
_refine_ls_wR_factor_ref 0.0691
_reflns_number_gt 5162
_reflns_number_total 5541
_reflns_threshold_expression >2sigma(I)
_cod_data_source_file ol300899n_si_001.cif
_cod_data_source_block zhu137
_cod_depositor_comments
;
The following automatic conversions were performed:

'_symmetry_cell_setting' value 'Monoclinic' changed to 'monoclinic'
according to /home/saulius/struct/CIF-dictionaries/cif_core.dic
dictionary named 'cif_core.dic' version 2.4.1 from 2010-06-29.

Automatic conversion script
Id: cif_fix_values 1715 2011-07-08 13:25:40Z adriana 

 Adding full bibliography for 1507710.cif.
;
_cod_original_sg_symbol_Hall -P2ybc
_cod_original_sg_symbol_H-M P2(1)/c
_cod_database_code 1507710

loop_
_symmetry_equiv_pos_as_xyz
'x, y, z'
'-x, y+1/2, -z+1/2'
'-x, -y, -z'
'x, -y-1/2, z-1/2'

loop_
_atom_site_label
_atom_site_type_symbol
_atom_site_fract_x
_atom_site_fract_y
_atom_site_fract_z
_atom_site_U_iso_or_equiv
_atom_site_adp_type
_atom_site_occupancy
_atom_site_symmetry_multiplicity
_atom_site_calc_flag
_atom_site_refinement_flags
Cu1 Cu 0.47047(3) 0.148686(8) 0.14239(3) 0.02322(7) Uani 1 1 d .
Cu2 Cu 0.00747(3) 0.156808(8) 0.15578(3) 0.02321(7) Uani 1 1 d .
Cl1 Cl 0.58632(7) 0.098856(18) 0.30171(6) 0.02886(12) Uani 1 1 d .
Cl2 Cl 0.39528(9) 0.189433(19) 0.32220(7) 0.03779(14) Uani 1 1 d .
Cl3 Cl 0.15196(6) 0.113395(16) 0.03253(5) 0.02334(10) Uani 1 1 d .
Cl4 Cl -0.08770(8) 0.195423(19) -0.04816(7) 0.03498(13) Uani 1 1 d .
C1 C 0.8266(3) 0.03817(7) -0.1504(3) 0.0294(5) Uani 1 1 d .
H1A H 0.8981 0.0396 -0.2285 0.035 Uiso 1 1 calc R
H1B H 0.9046 0.0375 -0.0511 0.035 Uiso 1 1 calc R
C2 C 0.7149(3) 0.07689(7) -0.1606(2) 0.0237(4) Uani 1 1 d .
C3 C 0.6571(3) 0.09722(8) -0.2965(2) 0.0279(5) Uani 1 1 d .
H3 H 0.6870 0.0868 -0.3861 0.033 Uiso 1 1 calc R
C4 C 0.5558(3) 0.13275(8) -0.3005(2) 0.0286(5) Uani 1 1 d .
H4 H 0.5168 0.1472 -0.3923 0.034 Uiso 1 1 calc R
C5 C 0.5120(3) 0.14697(7) -0.1681(2) 0.0244(4) Uani 1 1 d .
C6 C 0.6637(3) 0.09267(7) -0.0332(2) 0.0222(4) Uani 1 1 d .
H6 H 0.7020 0.0788 0.0600 0.027 Uiso 1 1 calc R
C7 C 0.4061(3) 0.18608(7) -0.1658(3) 0.0303(5) Uani 1 1 d .
H7A H 0.4581 0.2099 -0.2117 0.036 Uiso 1 1 calc R
H7B H 0.2883 0.1815 -0.2234 0.036 Uiso 1 1 calc R
C8 C -0.1130(3) 0.18174(7) 0.4391(2) 0.0256(4) Uani 1 1 d .
H8A H -0.2289 0.1757 0.4590 0.031 Uiso 1 1 calc R
H8B H -0.0632 0.2054 0.5039 0.031 Uiso 1 1 calc R
C9 C -0.0002(3) 0.14337(6) 0.4705(2) 0.0214(4) Uani 1 1 d .
C10 C 0.0412(3) 0.12667(7) 0.6139(2) 0.0245(4) Uani 1 1 d .
H10 H -0.0010 0.1393 0.6944 0.029 Uiso 1 1 calc R
C11 C 0.1452(3) 0.09125(7) 0.6385(2) 0.0248(4) Uani 1 1 d .
H11 H 0.1752 0.0795 0.7362 0.030 Uiso 1 1 calc R
C12 C 0.2055(3) 0.07308(6) 0.5186(2) 0.0213(4) Uani 1 1 d .
C13 C 0.1594(3) 0.09191(6) 0.3786(2) 0.0213(4) Uani 1 1 d .
H13 H 0.2004 0.0799 0.2963 0.026 Uiso 1 1 calc R
C14 C 0.3181(3) 0.03441(7) 0.5357(2) 0.0255(4) Uani 1 1 d .
H14A H 0.3882 0.0345 0.4565 0.031 Uiso 1 1 calc R
H14B H 0.3975 0.0354 0.6343 0.031 Uiso 1 1 calc R
N1 N 0.6464(3) -0.03117(7) 0.0459(2) 0.0328(4) Uani 1 1 d .
N2 N 0.6860(2) -0.01527(6) -0.0538(2) 0.0264(4) Uani 1 1 d .
N3 N 0.7220(3) -0.00127(7) -0.1709(2) 0.0336(4) Uani 1 1 d .
N4 N 0.5623(2) 0.12671(6) -0.03666(19) 0.0213(3) Uani 1 1 d .
N5 N 0.4015(3) 0.19541(6) -0.0095(2) 0.0301(4) Uani 1 1 d .
N6 N 0.3196(3) 0.22755(6) 0.0154(2) 0.0320(4) Uani 1 1 d .
N7 N 0.2502(3) 0.25565(7) 0.0502(3) 0.0418(5) Uani 1 1 d .
N8 N -0.2903(3) 0.25078(7) 0.1757(2) 0.0358(5) Uani 1 1 d .
N9 N -0.2133(2) 0.22373(6) 0.2313(2) 0.0268(4) Uani 1 1 d .
N10 N -0.1230(3) 0.19244(6) 0.2799(2) 0.0321(4) Uani 1 1 d .
N11 N 0.0592(2) 0.12639(5) 0.35407(19) 0.0202(3) Uani 1 1 d .
N12 N 0.2159(3) -0.00543(6) 0.5250(2) 0.0281(4) Uani 1 1 d .
N13 N 0.1664(2) -0.01460(6) 0.6422(2) 0.0248(4) Uani 1 1 d .
N14 N 0.1138(3) -0.02616(6) 0.7425(2) 0.0317(4) Uani 1 1 d .

loop_
_atom_site_aniso_label
_atom_site_aniso_U_11
_atom_site_aniso_U_22
_atom_site_aniso_U_33
_atom_site_aniso_U_23
_atom_site_aniso_U_13
_atom_site_aniso_U_12
Cu1 0.02923(14) 0.02051(13) 0.02119(13) 0.00012(9) 0.00805(10) -0.00062(10)
Cu2 0.02872(14) 0.02144(13) 0.02072(13) 0.00306(9) 0.00787(10) 0.00390(10)
Cl1 0.0336(3) 0.0354(3) 0.0180(2) 0.00367(19) 0.00608(19) 0.0072(2)
Cl2 0.0585(4) 0.0267(3) 0.0324(3) -0.0048(2) 0.0195(3) 0.0010(3)
Cl3 0.0271(2) 0.0263(2) 0.0172(2) -0.00127(17) 0.00544(18) 0.00155(19)
Cl4 0.0433(3) 0.0324(3) 0.0283(3) 0.0084(2) 0.0047(2) 0.0069(2)
C1 0.0315(11) 0.0293(11) 0.0307(11) -0.0035(9) 0.0145(9) -0.0026(9)
C2 0.0232(10) 0.0269(10) 0.0224(10) -0.0034(8) 0.0076(8) -0.0073(8)
C3 0.0304(11) 0.0359(12) 0.0190(10) -0.0043(8) 0.0088(8) -0.0099(9)
C4 0.0319(11) 0.0356(12) 0.0177(10) 0.0040(9) 0.0038(8) -0.0078(9)
C5 0.0249(10) 0.0265(10) 0.0209(10) 0.0027(8) 0.0024(8) -0.0069(8)
C6 0.0240(10) 0.0244(10) 0.0187(9) 0.0005(7) 0.0055(8) -0.0040(8)
C7 0.0372(12) 0.0277(11) 0.0245(11) 0.0050(9) 0.0021(9) -0.0015(9)
C8 0.0286(11) 0.0248(10) 0.0248(10) -0.0035(8) 0.0086(8) 0.0017(8)
C9 0.0208(9) 0.0213(9) 0.0237(10) -0.0040(7) 0.0081(8) -0.0034(7)
C10 0.0266(10) 0.0285(11) 0.0199(9) -0.0041(8) 0.0084(8) -0.0031(8)
C11 0.0277(10) 0.0295(11) 0.0175(9) 0.0003(8) 0.0050(8) -0.0048(8)
C12 0.0219(9) 0.0215(10) 0.0205(9) 0.0011(7) 0.0044(7) -0.0022(7)
C13 0.0235(10) 0.0224(10) 0.0191(9) -0.0012(7) 0.0067(7) -0.0011(8)
C14 0.0259(10) 0.0272(11) 0.0232(10) 0.0038(8) 0.0043(8) 0.0022(8)
N1 0.0353(11) 0.0302(10) 0.0340(11) 0.0025(8) 0.0093(9) 0.0009(8)
N2 0.0274(9) 0.0230(9) 0.0292(10) -0.0042(7) 0.0066(7) 0.0021(7)
N3 0.0464(12) 0.0297(10) 0.0279(10) -0.0061(8) 0.0149(9) -0.0056(9)
N4 0.0234(8) 0.0226(8) 0.0185(8) 0.0011(6) 0.0052(6) -0.0044(7)
N5 0.0373(11) 0.0215(9) 0.0326(10) 0.0038(8) 0.0097(8) 0.0025(8)
N6 0.0347(11) 0.0270(10) 0.0331(10) 0.0025(8) 0.0039(8) -0.0060(8)
N7 0.0480(13) 0.0315(12) 0.0451(13) -0.0015(10) 0.0068(10) 0.0038(10)
N8 0.0389(11) 0.0281(10) 0.0393(12) -0.0008(9) 0.0048(9) 0.0059(9)
N9 0.0284(9) 0.0220(9) 0.0305(10) -0.0032(7) 0.0064(8) -0.0014(7)
N10 0.0421(11) 0.0253(10) 0.0319(10) 0.0048(8) 0.0142(9) 0.0119(8)
N11 0.0222(8) 0.0208(8) 0.0186(8) -0.0010(6) 0.0063(6) -0.0016(6)
N12 0.0387(11) 0.0243(9) 0.0208(9) 0.0010(7) 0.0046(8) 0.0012(8)
N13 0.0277(9) 0.0199(8) 0.0246(9) -0.0009(7) -0.0001(7) 0.0023(7)
N14 0.0356(11) 0.0305(10) 0.0294(10) 0.0023(8) 0.0071(8) -0.0016(8)

loop_
_atom_type_symbol
_atom_type_description
_atom_type_scat_dispersion_real
_atom_type_scat_dispersion_imag
_atom_type_scat_source
C C 0.0033 0.0016 'International Tables Vol C Tables 4.2.6.8 and 6.1.1.4'
H H 0.0000 0.0000 'International Tables Vol C Tables 4.2.6.8 and 6.1.1.4'
N N 0.0061 0.0033 'International Tables Vol C Tables 4.2.6.8 and 6.1.1.4'
Cl Cl 0.1484 0.1585 'International Tables Vol C Tables 4.2.6.8 and 6.1.1.4'
Cu Cu 0.3201 1.2651 'International Tables Vol C Tables 4.2.6.8 and 6.1.1.4'

loop_
_geom_angle_atom_site_label_1
_geom_angle_atom_site_label_2
_geom_angle_atom_site_label_3
_geom_angle
N5 Cu1 N4 78.39(8)
N5 Cu1 Cl1 171.20(6)
N4 Cu1 Cl1 96.24(5)
N5 Cu1 Cl2 89.86(6)
N4 Cu1 Cl2 164.72(5)
Cl1 Cu1 Cl2 94.14(3)
N5 Cu1 Cl3 86.74(6)
N4 Cu1 Cl3 90.93(5)
Cl1 Cu1 Cl3 100.41(2)
Cl2 Cu1 Cl3 98.19(2)
N11 Cu2 N10 78.97(8)
N11 Cu2 Cl4 169.98(5)
N10 Cu2 Cl4 91.52(6)
N11 Cu2 Cl3 96.65(5)
N10 Cu2 Cl3 175.39(6)
Cl4 Cu2 Cl3 92.78(2)
Cu2 Cl3 Cu1 95.24(2)
N3 C1 C2 111.66(19)
N3 C1 H1A 109.3
C2 C1 H1A 109.3
N3 C1 H1B 109.3
C2 C1 H1B 109.3
H1A C1 H1B 107.9
C6 C2 C3 118.1(2)
C6 C2 C1 120.4(2)
C3 C2 C1 121.5(2)
C4 C3 C2 119.6(2)
C4 C3 H3 120.2
C2 C3 H3 120.2
C3 C4 C5 119.0(2)
C3 C4 H4 120.5
C5 C4 H4 120.5
N4 C5 C4 122.0(2)
N4 C5 C7 117.01(19)
C4 C5 C7 121.0(2)
N4 C6 C2 122.70(19)
N4 C6 H6 118.6
C2 C6 H6 118.6
N5 C7 C5 107.51(18)
N5 C7 H7A 110.2
C5 C7 H7A 110.2
N5 C7 H7B 110.2
C5 C7 H7B 110.2
H7A C7 H7B 108.5
N10 C8 C9 106.89(17)
N10 C8 H8A 110.3
C9 C8 H8A 110.3
N10 C8 H8B 110.3
C9 C8 H8B 110.3
H8A C8 H8B 108.6
N11 C9 C10 121.80(19)
N11 C9 C8 117.36(18)
C10 C9 C8 120.84(18)
C9 C10 C11 119.20(19)
C9 C10 H10 120.4
C11 C10 H10 120.4
C10 C11 C12 119.53(19)
C10 C11 H11 120.2
C12 C11 H11 120.2
C13 C12 C11 117.76(19)
C13 C12 C14 119.42(18)
C11 C12 C14 122.82(19)
N11 C13 C12 123.03(19)
N11 C13 H13 118.5
C12 C13 H13 118.5
N12 C14 C12 112.24(18)
N12 C14 H14A 109.2
C12 C14 H14A 109.2
N12 C14 H14B 109.2
C12 C14 H14B 109.2
H14A C14 H14B 107.9
N1 N2 N3 173.6(2)
N2 N3 C1 114.16(19)
C6 N4 C5 118.58(18)
C6 N4 Cu1 124.34(14)
C5 N4 Cu1 117.03(15)
N6 N5 C7 116.9(2)
N6 N5 Cu1 123.67(16)
C7 N5 Cu1 117.33(14)
N7 N6 N5 174.2(3)
N8 N9 N10 173.7(2)
N9 N10 C8 116.55(19)
N9 N10 Cu2 124.64(16)
C8 N10 Cu2 118.81(14)
C13 N11 C9 118.67(18)
C13 N11 Cu2 123.38(13)
C9 N11 Cu2 117.78(14)
N13 N12 C14 113.64(18)
N14 N13 N12 173.6(2)

loop_
_geom_bond_atom_site_label_1
_geom_bond_atom_site_label_2
_geom_bond_distance
Cu1 N5 2.0276(19)
Cu1 N4 2.0282(17)
Cu1 Cl1 2.2198(6)
Cu1 Cl2 2.2512(6)
Cu1 Cl3 2.7693(6)
Cu2 N11 2.0136(17)
Cu2 N10 2.0175(19)
Cu2 Cl4 2.2272(6)
Cu2 Cl3 2.2274(6)
C1 N3 1.495(3)
C1 C2 1.508(3)
C1 H1A 0.9900
C1 H1B 0.9900
C2 C6 1.390(3)
C2 C3 1.389(3)
C3 C4 1.382(3)
C3 H3 0.9500
C4 C5 1.389(3)
C4 H4 0.9500
C5 N4 1.346(3)
C5 C7 1.502(3)
C6 N4 1.345(3)
C6 H6 0.9500
C7 N5 1.456(3)
C7 H7A 0.9900
C7 H7B 0.9900
C8 N10 1.471(3)
C8 C9 1.506(3)
C8 H8A 0.9900
C8 H8B 0.9900
C9 N11 1.350(3)
C9 C10 1.384(3)
C10 C11 1.388(3)
C10 H10 0.9500
C11 C12 1.394(3)
C11 H11 0.9500
C12 C13 1.388(3)
C12 C14 1.509(3)
C13 N11 1.346(3)
C13 H13 0.9500
C14 N12 1.496(3)
C14 H14A 0.9900
C14 H14B 0.9900
N1 N2 1.132(3)
N2 N3 1.236(3)
N5 N6 1.254(3)
N6 N7 1.125(3)
N8 N9 1.117(3)
N9 N10 1.254(3)
N12 N13 1.238(3)
N13 N14 1.133(3)

loop_
_geom_torsion_atom_site_label_1
_geom_torsion_atom_site_label_2
_geom_torsion_atom_site_label_3
_geom_torsion_atom_site_label_4
_geom_torsion
N11 Cu2 Cl3 Cu1 -81.11(5)
Cl4 Cu2 Cl3 Cu1 102.29(2)
N5 Cu1 Cl3 Cu2 -78.15(6)
N4 Cu1 Cl3 Cu2 -156.47(5)
Cl1 Cu1 Cl3 Cu2 107.01(2)
Cl2 Cu1 Cl3 Cu2 11.24(2)
N3 C1 C2 C6 88.2(2)
N3 C1 C2 C3 -90.4(2)
C6 C2 C3 C4 1.8(3)
C1 C2 C3 C4 -179.6(2)
C2 C3 C4 C5 -0.9(3)
C3 C4 C5 N4 -1.4(3)
C3 C4 C5 C7 178.4(2)
C3 C2 C6 N4 -0.4(3)
C1 C2 C6 N4 -179.06(19)
N4 C5 C7 N5 7.0(3)
C4 C5 C7 N5 -172.8(2)
N10 C8 C9 N11 -2.7(3)
N10 C8 C9 C10 176.82(19)
N11 C9 C10 C11 -0.6(3)
C8 C9 C10 C11 179.9(2)
C9 C10 C11 C12 -0.2(3)
C10 C11 C12 C13 0.8(3)
C10 C11 C12 C14 -179.6(2)
C11 C12 C13 N11 -0.5(3)
C14 C12 C13 N11 179.87(19)
C13 C12 C14 N12 -95.3(2)
C11 C12 C14 N12 85.0(2)
C2 C1 N3 N2 -87.6(3)
C2 C6 N4 C5 -1.8(3)
C2 C6 N4 Cu1 175.60(15)
C4 C5 N4 C6 2.8(3)
C7 C5 N4 C6 -177.02(19)
C4 C5 N4 Cu1 -174.87(16)
C7 C5 N4 Cu1 5.4(2)
N5 Cu1 N4 C6 171.29(18)
Cl1 Cu1 N4 C6 -1.65(17)
Cl2 Cu1 N4 C6 130.88(19)
Cl3 Cu1 N4 C6 -102.23(16)
N5 Cu1 N4 C5 -11.24(15)
Cl1 Cu1 N4 C5 175.83(14)
Cl2 Cu1 N4 C5 -51.6(3)
Cl3 Cu1 N4 C5 75.24(15)
C5 C7 N5 N6 179.3(2)
C5 C7 N5 Cu1 -16.5(2)
N4 Cu1 N5 N6 178.7(2)
Cl2 Cu1 N5 N6 -11.18(19)
Cl3 Cu1 N5 N6 87.03(19)
N4 Cu1 N5 C7 15.59(16)
Cl2 Cu1 N5 C7 -174.25(17)
Cl3 Cu1 N5 C7 -76.03(17)
C9 C8 N10 N9 179.53(19)
C9 C8 N10 Cu2 -0.8(2)
N11 Cu2 N10 N9 -177.8(2)
Cl4 Cu2 N10 N9 -0.9(2)
N11 Cu2 N10 C8 2.54(17)
Cl4 Cu2 N10 C8 179.37(17)
C12 C13 N11 C9 -0.4(3)
C12 C13 N11 Cu2 174.75(15)
C10 C9 N11 C13 0.9(3)
C8 C9 N11 C13 -179.56(18)
C10 C9 N11 Cu2 -174.45(16)
C8 C9 N11 Cu2 5.1(2)
N10 Cu2 N11 C13 -179.28(18)
Cl4 Cu2 N11 C13 162.2(2)
Cl3 Cu2 N11 C13 2.15(16)
N10 Cu2 N11 C9 -4.13(15)
Cl4 Cu2 N11 C9 -22.6(4)
Cl3 Cu2 N11 C9 177.30(14)
C12 C14 N12 N13 -79.7(2)
